data_4349874
loop_
_publ_author_name
'Bai, Dongjie'
'Wang, Yao'
'He, Minghui'
'Gao, Xiaoxia'
'He, Yabing'

_publ_section_title
;
 Structural diversities and gas adsorption properties of a family of
 rod-packing lanthanide--organic frameworks based on
 cyclotriphosphazene-functionalized hexacarboxylate derivatives
;
_journal_issue 9
_journal_name_full 'Inorganic Chemistry Frontiers'
_journal_page_first 2227
_journal_paper_doi 10.1039/C8QI00575C
_journal_volume 5
_journal_year 2018
_chemical_formula_sum 'C48 H36 Br6 Ho2 N5 O22 P3'
_chemical_formula_weight 1937.05
_space_group_crystal_system triclinic
_space_group_IT_number 2
_space_group_name_Hall '-P 1'
_space_group_name_H-M_alt 'P -1'
_atom_sites_solution_hydrogens geom
_audit_creation_method SHELXL-2014/7
_audit_update_record
;
2018-06-19 deposited with the CCDC.
2018-07-23 downloaded from the CCDC.
;
_cell_angle_alpha 105.840(3)
_cell_angle_beta 106.771(3)
_cell_angle_gamma 109.139(3)
_cell_formula_units_Z 2
_cell_length_a 12.3748(9)
_cell_length_b 17.8829(11)
_cell_length_c 18.3320(12)
_cell_measurement_reflns_used 100728
_cell_measurement_temperature 296(2)
_cell_measurement_theta_max 27.8
_cell_measurement_theta_min 1
_cell_volume 3353.0(4)
_computing_structure_refinement 'SHELXL-2014/7 (Sheldrick, 2014)'
_diffrn_ambient_temperature 296(2)
_diffrn_measured_fraction_theta_full 0.999
_diffrn_measured_fraction_theta_max 0.986
_diffrn_measurement_device_type 'Bruker SMART APEX II CCD area detector'
_diffrn_measurement_method 'omega scans'
_diffrn_radiation_type MoK\a
_diffrn_radiation_wavelength 0.71073
_diffrn_reflns_av_R_equivalents 0.0995
_diffrn_reflns_av_unetI/netI 0.0721
_diffrn_reflns_Laue_measured_fraction_full 0.999
_diffrn_reflns_Laue_measured_fraction_max 0.986
_diffrn_reflns_limit_h_max 16
_diffrn_reflns_limit_h_min -16
_diffrn_reflns_limit_k_max 23
_diffrn_reflns_limit_k_min -23
_diffrn_reflns_limit_l_max 23
_diffrn_reflns_limit_l_min -24
_diffrn_reflns_number 100728
_diffrn_reflns_point_group_measured_fraction_full 0.999
_diffrn_reflns_point_group_measured_fraction_max 0.986
_diffrn_reflns_theta_full 25.242
_diffrn_reflns_theta_max 27.845
_diffrn_reflns_theta_min 1.270
_diffrn_source 'fine-focus sealed tube'
_exptl_absorpt_coefficient_mu 6.061
_exptl_absorpt_correction_T_max 0.483
_exptl_absorpt_correction_T_min 0.349
_exptl_absorpt_correction_type empirical
_exptl_crystal_colour colourless
_exptl_crystal_density_diffrn 1.919
_exptl_crystal_description block
_exptl_crystal_F_000 1848
_exptl_crystal_size_max 0.23
_exptl_crystal_size_mid 0.15
_exptl_crystal_size_min 0.12
_refine_diff_density_max 7.278
_refine_diff_density_min -4.558
_refine_diff_density_rms 0.268
_refine_ls_extinction_method none
_refine_ls_goodness_of_fit_ref 1.059
_refine_ls_hydrogen_treatment constr
_refine_ls_matrix_type full
_refine_ls_number_parameters 613
_refine_ls_number_reflns 15737
_refine_ls_number_restraints 0
_refine_ls_restrained_S_all 1.059
_refine_ls_R_factor_all 0.1002
_refine_ls_R_factor_gt 0.0781
_refine_ls_shift/su_max 0.002
_refine_ls_shift/su_mean 0.000
_refine_ls_structure_factor_coef Fsqd
_refine_ls_weighting_details 'w=1/[\s^2^(Fo^2^)+(0.2100P)^2^] where P=(Fo^2^+2Fc^2^)/3'
_refine_ls_weighting_scheme calc
_refine_ls_wR_factor_gt 0.2618
_refine_ls_wR_factor_ref 0.2838
_reflns_Friedel_coverage 0.000
_reflns_number_gt 11832
_reflns_number_total 15737
_reflns_threshold_expression 'I > 2\s(I)'
_cod_data_source_file c8qi00575c2.cif
_cod_data_source_block ZJNU-65
_cod_database_code 4349874
_shelx_shelxl_version_number 2014/7
_shelx_space_group_comment
;
The symmetry employed for this shelxl refinement is uniquely defined
by the following loop, which should always be used as a source of
symmetry information in preference to the above space-group names.
They are only intended as comments.
;
_platon_squeeze_void_probe_radius 1.20

loop_
_space_group_symop_operation_xyz
'x, y, z'
'-x, -y, -z'

loop_
_atom_site_label
_atom_site_type_symbol
_atom_site_fract_x
_atom_site_fract_y
_atom_site_fract_z
_atom_site_U_iso_or_equiv
_atom_site_adp_type
_atom_site_occupancy
_atom_site_site_symmetry_order
_atom_site_calc_flag
_atom_site_refinement_flags_posn
_atom_site_refinement_flags_adp
Ho1 Ho 2.05403(4) 0.02701(3) 0.64887(3) 0.02060(14) Uani 1 1 d . .
Ho2 Ho 1.40870(4) 0.01781(3) 0.89352(3) 0.02060(14) Uani 1 1 d . .
Br1 Br 1.56063(12) 0.20973(7) 0.54391(9) 0.0487(4) Uani 1 1 d . .
Br2 Br 2.18855(12) 0.61653(8) 0.76956(10) 0.0467(4) Uani 1 1 d . .
Br3 Br 2.08893(15) 0.66208(13) 1.08483(12) 0.0683(5) Uani 1 1 d . .
Br4 Br 1.73636(17) 0.44277(10) 1.04107(8) 0.0721(6) Uani 1 1 d . .
Br5 Br 1.5074(2) 0.69470(16) 0.61336(10) 0.0929(8) Uani 1 1 d . .
Br6 Br 1.34013(13) 0.44650(8) 0.77723(8) 0.0476(4) Uani 1 1 d . .
P1 P 1.7964(2) 0.48632(15) 0.69334(15) 0.02060(14) Uani 1 1 d . .
P2 P 1.7763(3) 0.52202(15) 0.84341(15) 0.02060(14) Uani 1 1 d . .
P3 P 1.6155(3) 0.53551(15) 0.71345(15) 0.02060(14) Uani 1 1 d . .
O1 O 1.7560(6) 0.3886(4) 0.6367(4) 0.02060(14) Uani 1 1 d . .
O1W O 1.9776(13) 0.0200(8) 0.7516(8) 0.071(4) Uani 1 1 d . .
O2W O 2.1552(7) -0.0321(5) 0.5690(5) 0.0333(18) Uani 1 1 d . .
O2 O 1.8898(8) 0.0733(4) 0.6126(5) 0.0350(19) Uani 1 1 d . .
O3 O 2.0624(8) 0.1720(5) 0.7200(5) 0.0351(19) Uani 1 1 d . .
O4 O 1.9067(8) 0.5321(5) 0.6681(5) 0.0319(7) Uani 1 1 d . .
O5 O 2.0660(7) 0.9111(4) 0.6780(4) 0.02060(14) Uani 1 1 d . .
O6 O 2.2494(6) 0.9284(4) 0.7644(4) 0.02060(14) Uani 1 1 d . .
O7 O 1.8665(7) 0.6046(5) 0.9272(4) 0.0301(17) Uani 1 1 d . .
O8 O 2.2565(8) 0.9311(5) 0.9197(5) 0.040(2) Uani 1 1 d . .
O9 O 2.3830(8) 0.9220(6) 1.0271(5) 0.042(2) Uani 1 1 d . .
O10 O 1.7535(6) 0.4583(4) 0.8875(4) 0.02060(14) Uani 1 1 d . .
O11 O 1.2579(8) 0.1087(5) 0.7418(5) 0.0319(7) Uani 1 1 d . .
O12 O 1.3511(7) 0.1206(4) 0.8702(4) 0.02060(14) Uani 1 1 d . .
O13 O 1.6478(6) 0.6322(4) 0.7240(4) 0.02060(14) Uani 1 1 d . .
O14 O 1.5629(9) 0.8959(5) 0.9806(5) 0.042(2) Uani 1 1 d . .
O15 O 1.4481(8) 0.8990(5) 0.8627(5) 0.0345(18) Uani 1 1 d . .
O16 O 1.4669(7) 0.4943(5) 0.6634(5) 0.0319(7) Uani 1 1 d . .
O17 O 1.1251(7) 0.0922(5) 0.4568(5) 0.038(2) Uani 1 1 d . .
O18 O 1.1008(8) 0.1065(5) 0.5743(5) 0.0319(7) Uani 1 1 d . .
O19 O 1.5010(10) 0.0488(5) 0.8047(6) 0.047(2) Uani 1 1 d . .
O20 O 2.1865(10) -0.1768(6) 0.5623(6) 0.045(2) Uani 1 1 d . .
N1 N 1.8506(8) 0.5051(5) 0.7896(6) 0.0269(19) Uani 1 1 d . .
N2 N 1.6496(9) 0.5256(5) 0.7990(5) 0.0253(19) Uani 1 1 d . .
N3 N 1.6794(8) 0.5027(5) 0.6570(5) 0.02060(14) Uani 1 1 d . .
N4 N 1.5313(15) 0.0400(10) 0.6893(8) 0.096(7) Uani 1 1 d . .
N5 N 2.0769(12) -0.3234(7) 0.5098(6) 0.046(3) Uani 1 1 d . .
C1 C 1.8118(10) 0.3347(6) 0.6515(6) 0.02060(14) Uani 1 1 d . .
C2 C 1.7334(11) 0.2478(7) 0.6077(7) 0.030(2) Uani 1 1 d . .
C3 C 1.7816(9) 0.1890(6) 0.6123(6) 0.02060(14) Uani 1 1 d . .
H3A H 1.7295 0.1301 0.5813 0.025 Uiso 1 1 calc R U
C4 C 1.9066(10) 0.2166(6) 0.6624(6) 0.023(2) Uani 1 1 d . .
C5 C 1.9851(11) 0.3049(6) 0.7087(7) 0.029(2) Uani 1 1 d . .
H5A H 2.0682 0.3240 0.7447 0.034 Uiso 1 1 calc R U
C6 C 1.9381(9) 0.3630(6) 0.7006(6) 0.02060(14) Uani 1 1 d . .
H6A H 1.9913 0.4220 0.7283 0.025 Uiso 1 1 calc R U
C7 C 1.9560(11) 0.1513(6) 0.6662(6) 0.026(2) Uani 1 1 d . .
C8 C 1.9612(10) 0.6204(6) 0.6842(6) 0.02060(14) Uani 1 1 d . .
C9 C 2.0884(10) 0.6686(7) 0.7271(7) 0.023(2) Uani 1 1 d . .
C10 C 2.1465(9) 0.7540(6) 0.7392(6) 0.0203(19) Uani 1 1 d . .
H10A H 2.2331 0.7863 0.7694 0.024 Uiso 1 1 calc R U
C11 C 2.0728(10) 0.7913(6) 0.7052(6) 0.02060(14) Uani 1 1 d . .
C12 C 1.9437(10) 0.7423(7) 0.6620(6) 0.025(2) Uani 1 1 d . .
H12A H 1.8945 0.7672 0.6401 0.030 Uiso 1 1 calc R U
C13 C 1.8873(11) 0.6572(7) 0.6509(7) 0.0319(7) Uani 1 1 d . .
H13A H 1.8006 0.6247 0.6214 0.038 Uiso 1 1 calc R U
C14 C 2.1360(10) 0.8858(6) 0.7175(6) 0.021(2) Uani 1 1 d . .
C15 C 1.9646(10) 0.6778(6) 0.9367(6) 0.023(2) Uani 1 1 d . .
C16 C 2.0785(11) 0.7135(7) 1.0058(7) 0.030(2) Uani 1 1 d . .
C17 C 2.1806(11) 0.7836(8) 1.0182(8) 0.037(3) Uani 1 1 d . .
H17A H 2.2576 0.8051 1.0630 0.044 Uiso 1 1 calc R U
C18 C 2.1659(10) 0.8215(7) 0.9623(6) 0.025(2) Uani 1 1 d . .
C19 C 2.0509(10) 0.7896(7) 0.8944(7) 0.031(2) Uani 1 1 d . .
H19A H 2.0421 0.8164 0.8576 0.037 Uiso 1 1 calc R U
C20 C 1.9503(11) 0.7170(6) 0.8833(7) 0.029(2) Uani 1 1 d . .
H20A H 1.8728 0.6950 0.8390 0.035 Uiso 1 1 calc R U
C21 C 2.2765(11) 0.8972(7) 0.9697(7) 0.033(3) Uani 1 1 d . .
C22 C 1.6507(11) 0.3828(7) 0.8656(6) 0.029(2) Uani 1 1 d . .
C23 C 1.6293(11) 0.3632(7) 0.9291(7) 0.0319(7) Uani 1 1 d . .
C24 C 1.5304(12) 0.2859(7) 0.9138(7) 0.036(3) Uani 1 1 d . .
H24A H 1.5170 0.2729 0.9571 0.043 Uiso 1 1 calc R U
C25 C 1.4532(9) 0.2298(6) 0.8308(6) 0.02060(14) Uani 1 1 d . .
C26 C 1.4737(12) 0.2508(7) 0.7669(7) 0.035(3) Uani 1 1 d . .
H26A H 1.4190 0.2130 0.7119 0.042 Uiso 1 1 calc R U
C27 C 1.5707(12) 0.3244(7) 0.7825(7) 0.031(2) Uani 1 1 d . .
H27A H 1.5845 0.3364 0.7388 0.037 Uiso 1 1 calc R U
C28 C 1.3459(11) 0.1474(7) 0.8124(7) 0.0319(7) Uani 1 1 d . .
C29 C 1.6033(9) 0.6846(6) 0.7671(6) 0.021(2) Uani 1 1 d . .
C30 C 1.5431(9) 0.7219(6) 0.7258(6) 0.02060(14) Uani 1 1 d . .
C31 C 1.5115(13) 0.7823(8) 0.7697(7) 0.034(3) Uani 1 1 d . .
H31A H 1.4708 0.8087 0.7425 0.041 Uiso 1 1 calc R U
C32 C 1.5408(10) 0.8029(6) 0.8533(6) 0.021(2) Uani 1 1 d . .
C33 C 1.6012(14) 0.7623(8) 0.8938(8) 0.044(3) Uani 1 1 d . .
H33A H 1.6190 0.7745 0.9498 0.053 Uiso 1 1 calc R U
C34 C 1.6340(15) 0.7040(9) 0.8500(8) 0.047(4) Uani 1 1 d . .
H34A H 1.6766 0.6782 0.8767 0.057 Uiso 1 1 calc R U
C35 C 1.5136(10) 0.8722(7) 0.9018(7) 0.028(2) Uani 1 1 d . .
C36 C 1.3926(10) 0.4047(6) 0.6323(6) 0.02060(14) Uani 1 1 d . .
C37 C 1.3279(10) 0.3726(6) 0.6758(6) 0.025(2) Uani 1 1 d . .
C38 C 1.2486(9) 0.2844(6) 0.6428(6) 0.024(2) Uani 1 1 d . .
H38A H 1.2043 0.2621 0.6711 0.028 Uiso 1 1 calc R U
C39 C 1.2357(10) 0.2296(6) 0.5668(6) 0.021(2) Uani 1 1 d . .
C40 C 1.3015(11) 0.2655(7) 0.5252(7) 0.0319(7) Uani 1 1 d . .
H40A H 1.2914 0.2300 0.4736 0.038 Uiso 1 1 calc R U
C41 C 1.3812(10) 0.3526(7) 0.5591(6) 0.025(2) Uani 1 1 d . .
H41A H 1.4267 0.3753 0.5315 0.030 Uiso 1 1 calc R U
C42 C 1.1483(10) 0.1350(6) 0.5300(7) 0.026(2) Uani 1 1 d . .
C43 C 1.4667(13) 0.0165(8) 0.7309(7) 0.044(3) Uani 1 1 d . .
H43A H 1.3867 -0.0295 0.7003 0.053 Uiso 1 1 calc R U
C44 C 1.478(2) 0.0058(13) 0.5969(10) 0.096(8) Uani 1 1 d . .
H44A H 1.5412 0.0316 0.5796 0.144 Uiso 1 1 calc R U
H44B H 1.4477 -0.0560 0.5741 0.144 Uiso 1 1 calc R U
H44C H 1.4088 0.0195 0.5774 0.144 Uiso 1 1 calc R U
C45 C 1.6413(11) 0.1229(7) 0.7299(7) 0.0319(7) Uani 1 1 d . .
H45A H 1.6786 0.1310 0.6918 0.048 Uiso 1 1 calc R U
H45B H 1.6170 0.1683 0.7469 0.048 Uiso 1 1 calc R U
H45C H 1.7010 0.1244 0.7780 0.048 Uiso 1 1 calc R U
C46 C 2.0860(15) -0.2433(9) 0.5206(8) 0.044(3) Uani 1 1 d . .
H46A H 2.0135 -0.2380 0.4958 0.053 Uiso 1 1 calc R U
C47 C 2.1819(19) -0.3374(11) 0.5455(10) 0.068(5) Uani 1 1 d . .
H47A H 2.1559 -0.3983 0.5304 0.102 Uiso 1 1 calc R U
H47B H 2.2437 -0.3157 0.5252 0.102 Uiso 1 1 calc R U
H47C H 2.2175 -0.3076 0.6050 0.102 Uiso 1 1 calc R U
C48 C 1.9545(19) -0.3978(10) 0.4633(10) 0.071(5) Uani 1 1 d . .
H48A H 1.9636 -0.4496 0.4610 0.107 Uiso 1 1 calc R U
H48B H 1.9003 -0.3914 0.4904 0.107 Uiso 1 1 calc R U
H48C H 1.9186 -0.4017 0.4077 0.107 Uiso 1 1 calc R U

loop_
_atom_site_aniso_label
_atom_site_aniso_U_11
_atom_site_aniso_U_22
_atom_site_aniso_U_33
_atom_site_aniso_U_23
_atom_site_aniso_U_13
_atom_site_aniso_U_12
Ho1 0.0270(2) 0.00811(19) 0.0191(2) 0.00521(13) 0.00467(15) 0.00369(15)
Ho2 0.0270(2) 0.00811(19) 0.0191(2) 0.00521(13) 0.00467(15) 0.00369(15)
Br1 0.0334(7) 0.0146(5) 0.0622(8) 0.0096(5) -0.0131(6) 0.0035(5)
Br2 0.0289(6) 0.0230(6) 0.0807(10) 0.0304(6) 0.0066(6) 0.0093(5)
Br3 0.0450(9) 0.0910(13) 0.0778(11) 0.0705(11) 0.0159(8) 0.0190(9)
Br4 0.0780(11) 0.0426(8) 0.0231(6) 0.0018(6) 0.0052(7) -0.0324(8)
Br5 0.172(2) 0.160(2) 0.0349(8) 0.0529(10) 0.0585(11) 0.1489(19)
Br6 0.0418(7) 0.0287(6) 0.0404(7) -0.0124(5) 0.0281(6) -0.0085(5)
P1 0.0270(2) 0.00811(19) 0.0191(2) 0.00521(13) 0.00467(15) 0.00369(15)
P2 0.0270(2) 0.00811(19) 0.0191(2) 0.00521(13) 0.00467(15) 0.00369(15)
P3 0.0270(2) 0.00811(19) 0.0191(2) 0.00521(13) 0.00467(15) 0.00369(15)
O1 0.0270(2) 0.00811(19) 0.0191(2) 0.00521(13) 0.00467(15) 0.00369(15)
O1W 0.121(11) 0.077(8) 0.093(9) 0.064(7) 0.077(8) 0.079(8)
O2W 0.029(4) 0.030(4) 0.028(4) 0.009(3) 0.001(3) 0.009(3)
O2 0.034(4) 0.011(3) 0.044(5) 0.005(3) 0.004(4) 0.007(3)
O3 0.038(5) 0.019(4) 0.041(5) 0.012(3) 0.004(4) 0.015(4)
O4 0.0346(17) 0.0160(14) 0.0332(16) 0.0094(12) 0.0095(13) 0.0021(13)
O5 0.0270(2) 0.00811(19) 0.0191(2) 0.00521(13) 0.00467(15) 0.00369(15)
O6 0.0270(2) 0.00811(19) 0.0191(2) 0.00521(13) 0.00467(15) 0.00369(15)
O7 0.036(4) 0.019(4) 0.022(4) 0.006(3) 0.012(3) -0.002(3)
O8 0.040(5) 0.034(5) 0.033(4) 0.008(4) 0.018(4) 0.004(4)
O9 0.021(4) 0.034(5) 0.046(5) 0.007(4) 0.006(4) -0.003(4)
O10 0.0270(2) 0.00811(19) 0.0191(2) 0.00521(13) 0.00467(15) 0.00369(15)
O11 0.0346(17) 0.0160(14) 0.0332(16) 0.0094(12) 0.0095(13) 0.0021(13)
O12 0.0270(2) 0.00811(19) 0.0191(2) 0.00521(13) 0.00467(15) 0.00369(15)
O13 0.0270(2) 0.00811(19) 0.0191(2) 0.00521(13) 0.00467(15) 0.00369(15)
O14 0.061(6) 0.034(5) 0.027(4) 0.006(3) 0.016(4) 0.022(4)
O15 0.034(4) 0.025(4) 0.039(4) 0.007(3) 0.009(4) 0.017(4)
O16 0.0346(17) 0.0160(14) 0.0332(16) 0.0094(12) 0.0095(13) 0.0021(13)
O17 0.023(4) 0.026(4) 0.034(4) -0.010(3) -0.001(3) 0.005(3)
O18 0.0346(17) 0.0160(14) 0.0332(16) 0.0094(12) 0.0095(13) 0.0021(13)
O19 0.063(6) 0.023(4) 0.038(5) 0.009(4) 0.023(5) 0.002(4)
O20 0.072(7) 0.039(5) 0.036(5) 0.016(4) 0.027(5) 0.033(5)
N1 0.025(5) 0.014(4) 0.034(5) 0.008(3) 0.010(4) 0.004(4)
N2 0.039(5) 0.020(4) 0.028(5) 0.015(4) 0.022(4) 0.016(4)
N3 0.0270(2) 0.00811(19) 0.0191(2) 0.00521(13) 0.00467(15) 0.00369(15)
N4 0.093(11) 0.071(10) 0.044(7) -0.023(6) 0.052(8) -0.038(8)
N5 0.081(9) 0.046(6) 0.023(5) 0.010(4) 0.030(5) 0.037(6)
C1 0.0270(2) 0.00811(19) 0.0191(2) 0.00521(13) 0.00467(15) 0.00369(15)
C2 0.031(6) 0.021(5) 0.033(6) 0.008(4) 0.008(5) 0.014(5)
C3 0.0270(2) 0.00811(19) 0.0191(2) 0.00521(13) 0.00467(15) 0.00369(15)
C4 0.037(6) 0.018(5) 0.020(5) 0.009(4) 0.011(4) 0.017(4)
C5 0.031(6) 0.014(5) 0.034(6) 0.008(4) 0.008(5) 0.009(4)
C6 0.0270(2) 0.00811(19) 0.0191(2) 0.00521(13) 0.00467(15) 0.00369(15)
C7 0.038(6) 0.012(4) 0.018(5) 0.005(4) 0.004(4) 0.009(4)
C8 0.0270(2) 0.00811(19) 0.0191(2) 0.00521(13) 0.00467(15) 0.00369(15)
C9 0.026(5) 0.024(5) 0.034(6) 0.021(4) 0.020(4) 0.012(4)
C10 0.022(5) 0.007(4) 0.018(4) 0.002(3) 0.002(4) -0.001(4)
C11 0.0270(2) 0.00811(19) 0.0191(2) 0.00521(13) 0.00467(15) 0.00369(15)
C12 0.027(5) 0.021(5) 0.028(5) 0.016(4) 0.010(4) 0.009(4)
C13 0.0346(17) 0.0160(14) 0.0332(16) 0.0094(12) 0.0095(13) 0.0021(13)
C14 0.037(6) 0.013(4) 0.016(4) 0.010(3) 0.014(4) 0.010(4)
C15 0.025(5) 0.016(5) 0.031(5) 0.006(4) 0.021(4) 0.006(4)
C16 0.039(6) 0.034(6) 0.031(6) 0.022(5) 0.017(5) 0.022(5)
C17 0.027(6) 0.033(6) 0.041(7) 0.016(5) 0.006(5) 0.008(5)
C18 0.022(5) 0.025(5) 0.019(5) 0.006(4) 0.008(4) 0.004(4)
C19 0.027(6) 0.032(6) 0.029(6) 0.013(5) 0.010(5) 0.007(5)
C20 0.028(6) 0.014(5) 0.038(6) 0.010(4) 0.013(5) 0.002(4)
C21 0.031(6) 0.021(5) 0.037(6) 0.000(5) 0.019(5) 0.005(5)
C22 0.044(7) 0.019(5) 0.022(5) 0.011(4) 0.009(5) 0.013(5)
C23 0.0346(17) 0.0160(14) 0.0332(16) 0.0094(12) 0.0095(13) 0.0021(13)
C24 0.042(7) 0.021(5) 0.027(6) 0.014(4) 0.006(5) -0.003(5)
C25 0.0270(2) 0.00811(19) 0.0191(2) 0.00521(13) 0.00467(15) 0.00369(15)
C26 0.052(8) 0.014(5) 0.020(5) 0.006(4) -0.001(5) 0.007(5)
C27 0.051(7) 0.023(5) 0.022(5) 0.014(4) 0.017(5) 0.014(5)
C28 0.0346(17) 0.0160(14) 0.0332(16) 0.0094(12) 0.0095(13) 0.0021(13)
C29 0.024(5) 0.014(4) 0.017(4) 0.004(3) 0.005(4) 0.004(4)
C30 0.0270(2) 0.00811(19) 0.0191(2) 0.00521(13) 0.00467(15) 0.00369(15)
C31 0.059(8) 0.040(7) 0.026(6) 0.020(5) 0.022(5) 0.039(6)
C32 0.027(5) 0.012(4) 0.026(5) 0.005(4) 0.015(4) 0.009(4)
C33 0.070(10) 0.043(7) 0.025(6) 0.016(5) 0.018(6) 0.033(7)
C34 0.084(11) 0.051(8) 0.036(7) 0.022(6) 0.031(7) 0.054(8)
C35 0.029(6) 0.023(5) 0.034(6) 0.003(4) 0.017(5) 0.015(5)
C36 0.0270(2) 0.00811(19) 0.0191(2) 0.00521(13) 0.00467(15) 0.00369(15)
C37 0.023(5) 0.015(5) 0.025(5) 0.003(4) 0.010(4) 0.001(4)
C38 0.022(5) 0.014(5) 0.027(5) 0.006(4) 0.007(4) 0.004(4)
C39 0.024(5) 0.017(5) 0.023(5) 0.010(4) 0.006(4) 0.012(4)
C40 0.0346(17) 0.0160(14) 0.0332(16) 0.0094(12) 0.0095(13) 0.0021(13)
C41 0.023(5) 0.023(5) 0.024(5) 0.010(4) 0.008(4) 0.006(4)
C42 0.020(5) 0.014(5) 0.032(6) 0.007(4) -0.002(4) 0.007(4)
C43 0.060(8) 0.031(6) 0.032(6) 0.006(5) 0.038(6) 0.000(6)
C44 0.118(18) 0.074(13) 0.043(9) 0.000(8) 0.044(11) -0.007(12)
C45 0.0346(17) 0.0160(14) 0.0332(16) 0.0094(12) 0.0095(13) 0.0021(13)
C46 0.078(10) 0.058(9) 0.032(6) 0.029(6) 0.038(7) 0.047(8)
C47 0.121(16) 0.066(11) 0.057(10) 0.039(9) 0.049(11) 0.066(12)
C48 0.105(15) 0.041(9) 0.043(8) 0.013(7) 0.023(9) 0.014(9)

loop_
_atom_type_symbol
_atom_type_description
_atom_type_scat_dispersion_real
_atom_type_scat_dispersion_imag
_atom_type_scat_source
C C 0.0033 0.0016 'International Tables Vol C Tables 4.2.6.8 and 6.1.1.4'
H H 0.0000 0.0000 'International Tables Vol C Tables 4.2.6.8 and 6.1.1.4'
N N 0.0061 0.0033 'International Tables Vol C Tables 4.2.6.8 and 6.1.1.4'
O O 0.0106 0.0060 'International Tables Vol C Tables 4.2.6.8 and 6.1.1.4'
P P 0.1023 0.0942 'International Tables Vol C Tables 4.2.6.8 and 6.1.1.4'
Br Br -0.2901 2.4595 'International Tables Vol C Tables 4.2.6.8 and 6.1.1.4'
Ho Ho -0.2175 4.6783 'International Tables Vol C Tables 4.2.6.8 and 6.1.1.4'

loop_
_geom_angle_atom_site_label_1
_geom_angle_atom_site_label_2
_geom_angle_atom_site_label_3
_geom_angle
_geom_angle_site_symmetry_1
_geom_angle_site_symmetry_3
O11 Ho1 O18 86.1(3) 1_655 1_655
O11 Ho1 O5 88.0(3) 1_655 1_545
O18 Ho1 O5 144.1(3) 1_655 1_545
O11 Ho1 O17 159.2(3) 1_655 2_856
O18 Ho1 O17 98.9(3) 1_655 2_856
O5 Ho1 O17 76.1(3) 1_545 2_856
O11 Ho1 O1W 94.3(4) 1_655 .
O18 Ho1 O1W 143.3(3) 1_655 .
O5 Ho1 O1W 72.5(3) 1_545 .
O17 Ho1 O1W 93.5(4) 2_856 .
O11 Ho1 O2 128.1(3) 1_655 .
O18 Ho1 O2 73.5(3) 1_655 .
O5 Ho1 O2 134.7(3) 1_545 .
O17 Ho1 O2 72.4(3) 2_856 .
O1W Ho1 O2 77.7(3) . .
O11 Ho1 O2W 80.4(3) 1_655 .
O18 Ho1 O2W 71.5(3) 1_655 .
O5 Ho1 O2W 72.5(3) 1_545 .
O17 Ho1 O2W 82.1(3) 2_856 .
O1W Ho1 O2W 144.8(3) . .
O2 Ho1 O2W 132.3(3) . .
O11 Ho1 O3 76.3(3) 1_655 .
O18 Ho1 O3 72.7(3) 1_655 .
O5 Ho1 O3 139.5(2) 1_545 .
O17 Ho1 O3 124.5(3) 2_856 .
O1W Ho1 O3 71.8(3) . .
O2 Ho1 O3 52.4(2) . .
O2W Ho1 O3 138.2(3) . .
O11 Ho1 C7 101.8(3) 1_655 .
O18 Ho1 C7 68.9(3) 1_655 .
O5 Ho1 C7 146.8(3) 1_545 .
O17 Ho1 C7 98.8(3) 2_856 .
O1W Ho1 C7 75.1(3) . .
O2 Ho1 C7 26.4(3) . .
O2W Ho1 C7 140.1(3) . .
O3 Ho1 C7 26.1(3) . .
O14 Ho2 O9 74.7(3) 2_867 2_967
O14 Ho2 O12 75.5(3) 2_867 .
O9 Ho2 O12 110.2(3) 2_967 .
O14 Ho2 O8 76.9(3) 2_867 1_445
O9 Ho2 O8 125.0(3) 2_967 1_445
O12 Ho2 O8 106.8(3) . 1_445
O14 Ho2 O6 139.1(3) 2_867 1_445
O9 Ho2 O6 146.2(3) 2_967 1_445
O12 Ho2 O6 83.8(2) . 1_445
O8 Ho2 O6 76.0(3) 1_445 1_445
O14 Ho2 O15 127.0(3) 2_867 1_545
O9 Ho2 O15 78.9(3) 2_967 1_545
O12 Ho2 O15 157.6(3) . 1_545
O8 Ho2 O15 82.2(3) 1_445 1_545
O6 Ho2 O15 78.5(3) 1_445 1_545
O14 Ho2 O19 130.5(3) 2_867 .
O9 Ho2 O19 75.8(3) 2_967 .
O12 Ho2 O19 78.8(3) . .
O8 Ho2 O19 151.8(3) 1_445 .
O6 Ho2 O19 77.2(3) 1_445 .
O15 Ho2 O19 84.0(3) 1_545 .
N3 P1 O1 105.0(4) . .
N3 P1 N1 117.9(5) . .
O1 P1 N1 111.5(4) . .
N3 P1 O4 111.3(4) . .
O1 P1 O4 98.2(4) . .
N1 P1 O4 111.0(5) . .
N1 P2 O10 112.3(4) . .
N1 P2 O7 109.8(5) . .
O10 P2 O7 94.3(4) . .
N1 P2 N2 116.8(5) . .
O10 P2 N2 109.8(4) . .
O7 P2 N2 111.6(5) . .
N3 P3 N2 115.9(4) . .
N3 P3 O13 105.7(4) . .
N2 P3 O13 113.2(4) . .
N3 P3 O16 111.7(4) . .
N2 P3 O16 110.5(5) . .
O13 P3 O16 98.4(4) . .
C1 O1 P1 129.1(6) . .
C7 O2 Ho1 95.7(6) . .
C7 O3 Ho1 91.9(6) . .
C8 O4 P1 125.0(7) . .
C14 O5 Ho1 145.4(6) . 1_565
C14 O6 Ho2 151.1(6) . 1_665
C15 O7 P2 125.7(6) . .
C21 O8 Ho2 124.4(8) . 1_665
C21 O9 Ho2 164.1(8) . 2_967
C22 O10 P2 131.0(6) . .
C28 O11 Ho1 155.0(8) . 1_455
C28 O12 Ho2 130.8(7) . .
C29 O13 P3 124.3(6) . .
C35 O14 Ho2 147.4(7) . 2_867
C35 O15 Ho2 136.0(7) . 1_565
C36 O16 P3 120.8(7) . .
C42 O17 Ho1 131.5(8) . 2_856
C42 O18 Ho1 159.6(7) . 1_455
C43 O19 Ho2 132.8(9) . .
P2 N1 P1 121.6(6) . .
P2 N2 P3 121.8(5) . .
P1 N3 P3 121.4(5) . .
C43 N4 C45 119.1(11) . .
C43 N4 C44 123.3(14) . .
C45 N4 C44 113.6(13) . .
C46 N5 C47 122.3(14) . .
C46 N5 C48 119.4(14) . .
C47 N5 C48 118.2(13) . .
C2 C1 C6 120.3(9) . .
C2 C1 O1 114.5(9) . .
C6 C1 O1 125.0(8) . .
C1 C2 C3 119.2(10) . .
C1 C2 Br1 120.1(8) . .
C3 C2 Br1 120.7(8) . .
C2 C3 C4 120.8(9) . .
C2 C3 H3A 119.6 . .
C4 C3 H3A 119.6 . .
C3 C4 C5 119.7(9) . .
C3 C4 C7 119.5(9) . .
C5 C4 C7 120.7(10) . .
C6 C5 C4 119.1(10) . .
C6 C5 H5A 120.4 . .
C4 C5 H5A 120.4 . .
C5 C6 C1 120.7(9) . .
C5 C6 H6A 119.7 . .
C1 C6 H6A 119.7 . .
O3 C7 O2 119.3(9) . .
O3 C7 C4 121.4(9) . .
O2 C7 C4 119.3(9) . .
O3 C7 Ho1 62.0(5) . .
O2 C7 Ho1 57.9(5) . .
C4 C7 Ho1 170.6(7) . .
C9 C8 C13 119.9(9) . .
C9 C8 O4 119.8(9) . .
C13 C8 O4 120.1(9) . .
C8 C9 C10 121.6(9) . .
C8 C9 Br2 119.5(7) . .
C10 C9 Br2 118.9(8) . .
C9 C10 C11 118.8(9) . .
C9 C10 H10A 120.6 . .
C11 C10 H10A 120.6 . .
C12 C11 C10 119.4(9) . .
C12 C11 C14 121.2(9) . .
C10 C11 C14 119.4(9) . .
C13 C12 C11 120.9(10) . .
C13 C12 H12A 119.5 . .
C11 C12 H12A 119.5 . .
C12 C13 C8 119.3(10) . .
C12 C13 H13A 120.3 . .
C8 C13 H13A 120.3 . .
O6 C14 O5 127.1(9) . .
O6 C14 C11 117.6(8) . .
O5 C14 C11 115.3(9) . .
C20 C15 O7 122.0(10) . .
C20 C15 C16 119.8(10) . .
O7 C15 C16 118.2(9) . .
C17 C16 C15 121.8(10) . .
C17 C16 Br3 120.0(9) . .
C15 C16 Br3 118.1(8) . .
C16 C17 C18 117.7(11) . .
C16 C17 H17A 121.1 . .
C18 C17 H17A 121.1 . .
C17 C18 C19 121.8(10) . .
C17 C18 C21 120.8(10) . .
C19 C18 C21 117.3(10) . .
C20 C19 C18 118.4(10) . .
C20 C19 H19A 120.8 . .
C18 C19 H19A 120.8 . .
C15 C20 C19 120.3(11) . .
C15 C20 H20A 119.8 . .
C19 C20 H20A 119.8 . .
O8 C21 O9 124.4(11) . .
O8 C21 C18 117.9(11) . .
O9 C21 C18 117.7(11) . .
O10 C22 C23 117.4(9) . .
O10 C22 C27 123.2(9) . .
C23 C22 C27 119.4(10) . .
C22 C23 C24 122.1(10) . .
C22 C23 Br4 119.2(8) . .
C24 C23 Br4 118.7(9) . .
C25 C24 C23 116.9(10) . .
C25 C24 H24A 121.6 . .
C23 C24 H24A 121.6 . .
C26 C25 C24 120.8(9) . .
C26 C25 C28 121.0(9) . .
C24 C25 C28 118.2(9) . .
C27 C26 C25 121.7(10) . .
C27 C26 H26A 119.1 . .
C25 C26 H26A 119.1 . .
C26 C27 C22 119.1(10) . .
C26 C27 H27A 120.5 . .
C22 C27 H27A 120.5 . .
O11 C28 O12 123.9(10) . .
O11 C28 C25 118.6(10) . .
O12 C28 C25 117.5(9) . .
C30 C29 C34 122.4(9) . .
C30 C29 O13 117.5(8) . .
C34 C29 O13 119.7(9) . .
C29 C30 C31 118.8(9) . .
C29 C30 Br5 120.3(7) . .
C31 C30 Br5 120.8(7) . .
C32 C31 C30 120.0(9) . .
C32 C31 H31A 120.0 . .
C30 C31 H31A 120.0 . .
C31 C32 C33 119.7(9) . .
C31 C32 C35 119.9(9) . .
C33 C32 C35 120.4(10) . .
C34 C33 C32 119.6(11) . .
C34 C33 H33A 120.2 . .
C32 C33 H33A 120.2 . .
C29 C34 C33 119.4(11) . .
C29 C34 H34A 120.3 . .
C33 C34 H34A 120.3 . .
O15 C35 O14 127.4(9) . .
O15 C35 C32 118.2(10) . .
O14 C35 C32 114.4(10) . .
C41 C36 C37 121.6(9) . .
C41 C36 O16 119.1(9) . .
C37 C36 O16 119.2(8) . .
C36 C37 C38 119.3(9) . .
C36 C37 Br6 121.5(7) . .
C38 C37 Br6 119.2(8) . .
C37 C38 C39 119.8(10) . .
C37 C38 H38A 120.1 . .
C39 C38 H38A 120.1 . .
C40 C39 C38 118.6(9) . .
C40 C39 C42 121.3(9) . .
C38 C39 C42 120.0(9) . .
C41 C40 C39 121.1(10) . .
C41 C40 H40A 119.4 . .
C39 C40 H40A 119.4 . .
C36 C41 C40 119.6(10) . .
C36 C41 H41A 120.2 . .
C40 C41 H41A 120.2 . .
O17 C42 O18 125.5(10) . .
O17 C42 C39 117.0(10) . .
O18 C42 C39 117.4(9) . .
O19 C43 N4 125.9(13) . .
O19 C43 H43A 117.1 . .
N4 C43 H43A 117.1 . .
N4 C44 H44A 109.5 . .
N4 C44 H44B 109.5 . .
H44A C44 H44B 109.5 . .
N4 C44 H44C 109.5 . .
H44A C44 H44C 109.5 . .
H44B C44 H44C 109.5 . .
N4 C45 H45A 109.5 . .
N4 C45 H45B 109.5 . .
H45A C45 H45B 109.5 . .
N4 C45 H45C 109.5 . .
H45A C45 H45C 109.5 . .
H45B C45 H45C 109.5 . .
O20 C46 N5 122.8(13) . .
O20 C46 H46A 118.6 . .
N5 C46 H46A 118.6 . .
N5 C47 H47A 109.5 . .
N5 C47 H47B 109.5 . .
H47A C47 H47B 109.5 . .
N5 C47 H47C 109.5 . .
H47A C47 H47C 109.5 . .
H47B C47 H47C 109.5 . .
N5 C48 H48A 109.5 . .
N5 C48 H48B 109.5 . .
H48A C48 H48B 109.5 . .
N5 C48 H48C 109.5 . .
H48A C48 H48C 109.5 . .
H48B C48 H48C 109.5 . .

loop_
_geom_bond_atom_site_label_1
_geom_bond_atom_site_label_2
_geom_bond_distance
_geom_bond_site_symmetry_2
Ho1 O11 2.268(8) 1_655
Ho1 O18 2.280(8) 1_655
Ho1 O5 2.316(6) 1_545
Ho1 O17 2.320(7) 2_856
Ho1 O1W 2.353(10) .
Ho1 O2 2.424(8) .
Ho1 O2W 2.431(8) .
Ho1 O3 2.517(7) .
Ho1 C7 2.849(10) .
Ho2 O14 2.250(8) 2_867
Ho2 O9 2.254(8) 2_967
Ho2 O12 2.277(6) .
Ho2 O8 2.279(8) 1_445
Ho2 O6 2.284(7) 1_445
Ho2 O15 2.292(7) 1_545
Ho2 O19 2.327(9) .
Br1 C2 1.889(11) .
Br2 C9 1.898(10) .
Br3 C16 1.914(11) .
Br4 C23 1.896(11) .
Br5 C30 1.862(9) .
Br6 C37 1.895(10) .
P1 N3 1.567(9) .
P1 O1 1.587(6) .
P1 N1 1.588(9) .
P1 O4 1.609(8) .
P2 N1 1.566(9) .
P2 O10 1.567(7) .
P2 O7 1.574(7) .
P2 N2 1.576(10) .
P3 N3 1.576(9) .
P3 N2 1.577(9) .
P3 O13 1.583(6) .
P3 O16 1.591(8) .
O1 C1 1.398(11) .
O2 C7 1.273(12) .
O3 C7 1.255(13) .
O4 C8 1.403(11) .
O5 C14 1.247(12) .
O5 Ho1 2.316(6) 1_565
O6 C14 1.239(12) .
O6 Ho2 2.284(6) 1_665
O7 C15 1.388(12) .
O8 C21 1.242(15) .
O8 Ho2 2.279(8) 1_665
O9 C21 1.266(15) .
O9 Ho2 2.254(8) 2_967
O10 C22 1.373(13) .
O11 C28 1.241(13) .
O11 Ho1 2.268(8) 1_455
O12 C28 1.270(13) .
O13 C29 1.411(11) .
O14 C35 1.274(14) .
O14 Ho2 2.250(8) 2_867
O15 C35 1.228(13) .
O15 Ho2 2.291(7) 1_565
O16 C36 1.404(11) .
O17 C42 1.241(13) .
O17 Ho1 2.320(7) 2_856
O18 C42 1.253(13) .
O18 Ho1 2.280(8) 1_455
O19 C43 1.193(14) .
O20 C46 1.237(18) .
N4 C43 1.305(15) .
N4 C45 1.447(16) .
N4 C44 1.48(2) .
N5 C46 1.354(16) .
N5 C47 1.41(2) .
N5 C48 1.45(2) .
C1 C2 1.371(14) .
C1 C6 1.390(14) .
C2 C3 1.379(13) .
C3 C4 1.383(14) .
C3 H3A 0.9300 .
C4 C5 1.394(14) .
C4 C7 1.493(13) .
C5 C6 1.367(13) .
C5 H5A 0.9300 .
C6 H6A 0.9300 .
C8 C9 1.365(14) .
C8 C13 1.391(15) .
C9 C10 1.379(13) .
C10 C11 1.401(13) .
C10 H10A 0.9300 .
C11 C12 1.386(14) .
C11 C14 1.530(13) .
C12 C13 1.377(14) .
C12 H12A 0.9300 .
C13 H13A 0.9300 .
C15 C20 1.355(15) .
C15 C16 1.391(16) .
C16 C17 1.364(17) .
C17 C18 1.377(16) .
C17 H17A 0.9300 .
C18 C19 1.399(15) .
C18 C21 1.517(15) .
C19 C20 1.388(15) .
C19 H19A 0.9300 .
C20 H20A 0.9300 .
C22 C23 1.374(15) .
C22 C27 1.406(15) .
C23 C24 1.403(15) .
C24 C25 1.390(14) .
C24 H24A 0.9300 .
C25 C26 1.388(15) .
C25 C28 1.495(14) .
C26 C27 1.348(16) .
C26 H26A 0.9300 .
C27 H27A 0.9300 .
C29 C30 1.360(13) .
C29 C34 1.366(15) .
C30 C31 1.397(13) .
C31 C32 1.380(14) .
C31 H31A 0.9300 .
C32 C33 1.402(15) .
C32 C35 1.511(12) .
C33 C34 1.379(16) .
C33 H33A 0.9300 .
C34 H34A 0.9300 .
C36 C41 1.346(13) .
C36 C37 1.388(14) .
C37 C38 1.391(13) .
C38 C39 1.396(14) .
C38 H38A 0.9300 .
C39 C40 1.393(15) .
C39 C42 1.498(14) .
C40 C41 1.377(14) .
C40 H40A 0.9300 .
C41 H41A 0.9300 .
C43 H43A 0.9300 .
C44 H44A 0.9600 .
C44 H44B 0.9600 .
C44 H44C 0.9600 .
C45 H45A 0.9600 .
C45 H45B 0.9600 .
C45 H45C 0.9600 .
C46 H46A 0.9300 .
C47 H47A 0.9600 .
C47 H47B 0.9600 .
C47 H47C 0.9600 .
C48 H48A 0.9600 .
C48 H48B 0.9600 .
C48 H48C 0.9600 .

loop_
_platon_squeeze_void_nr
_platon_squeeze_void_average_x
_platon_squeeze_void_average_y
_platon_squeeze_void_average_z
_platon_squeeze_void_volume
_platon_squeeze_void_count_electrons
_platon_squeeze_void_content
1 0.000 0.000 0.000 44 4 ' '
2 0.023 0.023 0.500 434 85 ' '
3 0.217 0.937 0.858 7 1 ' '
4 0.411 0.662 0.326 7 1 ' '
5 0.589 0.338 0.674 7 1 ' '
6 0.783 0.063 0.142 6 1 ' '
